data_4315093
loop_
_publ_author_name
'Alexandra G. Trambitas'
'Tarun K. Panda'
'Jelena Jenter'
'Peter W. Roesky'
'Constantin Daniliuc'
'Cristian G. Hrib'
'Peter G. Jones'
'Matthias Tamm'

_publ_contact_author
;
        Peter G. Jones
        Institut f\"ur Anorganische und Analytische Chemie
        Technische Universit\"at Braunschweig
        Postfach 3329
        38023 Braunschweig
        Germany
;
_publ_contact_author_email p.jones@tu-bs.de
_publ_contact_author_fax '049 531 391-5387'
_publ_contact_author_phone '049 531 391-5382'
_publ_section_title
;
 Rare-Earth Metal Alkyl, Amido, and Cyclopentadienyl Complexes Supported
 by Imidazolin-2-iminato Ligands: Synthesis, Structural Characterization,
 and Catalytic Application
;
_journal_name_full 'Inorganic Chemistry'
_journal_page_first 2435
_journal_page_last 2446
_journal_paper_doi 10.1021/ic9024052
_journal_volume 49
_journal_year 2010
_chemical_formula_sum 'C55 H82 Gd N3 O2'
_chemical_formula_weight 974.49
_chemical_name_systematic
; 
 ? 
;
_space_group_IT_number 4
_symmetry_cell_setting monoclinic
_symmetry_space_group_name_Hall 'P 2yb'
_symmetry_space_group_name_H-M 'P 1 21 1'
_atom_sites_solution_hydrogens geom
_atom_sites_solution_primary direct
_atom_sites_solution_secondary difmap
_audit_creation_method SHELXL-97
_cell_angle_alpha 90.00
_cell_angle_beta 105.752(2)
_cell_angle_gamma 90.00
_cell_formula_units_Z 2
_cell_length_a 11.1505(6)
_cell_length_b 12.2155(6)
_cell_length_c 19.0791(10)
_cell_measurement_reflns_used 9789
_cell_measurement_temperature 100(2)
_cell_measurement_theta_max 33.82
_cell_measurement_theta_min 2.44
_cell_volume 2501.2(2)
_computing_cell_refinement 'Bruker SAINT'
_computing_data_collection 'Bruker SMART'
_computing_data_reduction 'Bruker SAINT'
_computing_molecular_graphics 'Bruker SHELXTL'
_computing_publication_material 'Bruker SHELXTL'
_computing_structure_refinement 'Bruker SHELXTL'
_computing_structure_solution 'Bruker SHELXTL'
_diffrn_ambient_temperature 100(2)
_diffrn_measured_fraction_theta_full 0.999
_diffrn_measured_fraction_theta_max 0.996
_diffrn_measurement_device_type 'Bruker APEX2 CCD area detector'
_diffrn_measurement_method 'phi and omega scans'
_diffrn_radiation_monochromator graphite
_diffrn_radiation_source 'fine-focus sealed tube'
_diffrn_radiation_type MoK\a
_diffrn_radiation_wavelength 0.71073
_diffrn_reflns_av_R_equivalents 0.0353
_diffrn_reflns_av_sigmaI/netI 0.0310
_diffrn_reflns_limit_h_max 17
_diffrn_reflns_limit_h_min -17
_diffrn_reflns_limit_k_max 19
_diffrn_reflns_limit_k_min -19
_diffrn_reflns_limit_l_max 29
_diffrn_reflns_limit_l_min -29
_diffrn_reflns_number 128284
_diffrn_reflns_theta_full 33.50
_diffrn_reflns_theta_max 33.85
_diffrn_reflns_theta_min 2.44
_exptl_absorpt_coefficient_mu 1.368
_exptl_absorpt_correction_T_max 0.8753
_exptl_absorpt_correction_T_min 0.7604
_exptl_absorpt_correction_type multi-scan
_exptl_absorpt_process_details SADABS
_exptl_crystal_colour yellow
_exptl_crystal_density_diffrn 1.294
_exptl_crystal_density_method 'not measured'
_exptl_crystal_description tablet
_exptl_crystal_F_000 1026
_exptl_crystal_size_max 0.30
_exptl_crystal_size_mid 0.15
_exptl_crystal_size_min 0.10
_refine_diff_density_max 0.934
_refine_diff_density_min -0.480
_refine_diff_density_rms 0.060
_refine_ls_abs_structure_details 'Flack H D (1983), Acta Cryst. A39, 876-881'
_refine_ls_abs_structure_Flack -0.001(3)
_refine_ls_extinction_method none
_refine_ls_goodness_of_fit_ref 1.045
_refine_ls_hydrogen_treatment 'rigid methyls, others riding'
_refine_ls_matrix_type full
_refine_ls_number_parameters 568
_refine_ls_number_reflns 20068
_refine_ls_number_restraints 65
_refine_ls_restrained_S_all 1.044
_refine_ls_R_factor_all 0.0223
_refine_ls_R_factor_gt 0.0198
_refine_ls_shift/su_max 0.003
_refine_ls_shift/su_mean 0.000
_refine_ls_structure_factor_coef Fsqd
_refine_ls_weighting_details 'calc w=1/[\s^2^(Fo^2^)+(0.0219P)^2^+0.0000P] where P=(Fo^2^+2Fc^2^)/3'
_refine_ls_weighting_scheme calc
_refine_ls_wR_factor_gt 0.0442
_refine_ls_wR_factor_ref 0.0448
_reflns_number_gt 18935
_reflns_number_total 20068
_reflns_threshold_expression >2sigma(I)
_cod_data_source_file ic9024052_si_002_10.cif
_cod_data_source_block tkpa6a
_cod_depositor_comments
;
The following automatic conversions were performed:

'_symmetry_cell_setting' value 'Monoclinic' changed to 'monoclinic'
according to the built-in table from CIF Core dictionary named
'cif_core.dic' version 2.4.1 from 2010-06-29.

Automatic conversion script
Id: cif_fix_values 1646 2011-03-28 12:23:43Z adriana 
;
_cod_original_cell_volume 2501.1(2)
_cod_original_sg_symbol_H-M 'P 21'
_cod_database_code 4315093

loop_
_symmetry_equiv_pos_as_xyz
'x, y, z'
'-x, y+1/2, -z'

loop_
_atom_site_label
_atom_site_type_symbol
_atom_site_fract_x
_atom_site_fract_y
_atom_site_fract_z
_atom_site_U_iso_or_equiv
_atom_site_adp_type
_atom_site_occupancy
_atom_site_symmetry_multiplicity
_atom_site_calc_flag
_atom_site_refinement_flags
_atom_site_disorder_assembly
_atom_site_disorder_group
Gd Gd 0.716696(4) 0.479310(7) 0.321406(2) 0.01122(1) Uani 1 1 d . . .
N1 N 0.58687(12) 0.35190(10) 0.25860(7) 0.0132(2) Uani 1 1 d . . .
N2 N 0.43112(10) 0.28875(9) 0.14942(6) 0.01352(19) Uani 1 1 d . . .
N3 N 0.51579(14) 0.16224(11) 0.23091(8) 0.0154(3) Uani 1 1 d . . .
C1 C 0.52073(12) 0.27883(10) 0.21953(7) 0.0119(2) Uani 1 1 d . . .
C2 C 0.38190(13) 0.18750(11) 0.12325(7) 0.0168(2) Uani 1 1 d . . .
H2 H 0.3223 0.1747 0.0779 0.020 Uiso 1 1 calc R . .
C3 C 0.43234(13) 0.11155(11) 0.17243(7) 0.0180(3) Uani 1 1 d . . .
H3 H 0.4143 0.0354 0.1683 0.022 Uiso 1 1 calc R . .
C4 C 0.38329(12) 0.38770(10) 0.11206(7) 0.0136(2) Uani 1 1 d . . .
C5 C 0.42350(12) 0.42000(11) 0.05157(7) 0.0152(2) Uani 1 1 d . . .
C6 C 0.37257(14) 0.51561(11) 0.01490(8) 0.0203(3) Uani 1 1 d . . .
H6 H 0.4006 0.5406 -0.0251 0.024 Uiso 1 1 calc R . .
C7 C 0.28223(14) 0.57422(12) 0.03594(8) 0.0234(3) Uani 1 1 d . . .
H7 H 0.2496 0.6395 0.0109 0.028 Uiso 1 1 calc R . .
C8 C 0.23923(14) 0.53810(12) 0.09329(8) 0.0224(3) Uani 1 1 d . . .
H8 H 0.1750 0.5777 0.1061 0.027 Uiso 1 1 calc R . .
C9 C 0.28812(12) 0.44475(11) 0.13270(8) 0.0174(2) Uani 1 1 d . . .
C10 C 0.51082(13) 0.34978(12) 0.02190(7) 0.0183(3) Uani 1 1 d . . .
H10 H 0.5576 0.3004 0.0618 0.022 Uiso 1 1 calc R . .
C11 C 0.43432(15) 0.27829(13) -0.04050(8) 0.0244(3) Uani 1 1 d . . .
H11A H 0.3784 0.2310 -0.0223 0.037 Uiso 1 1 calc R . .
H11B H 0.4907 0.2329 -0.0597 0.037 Uiso 1 1 calc R . .
H11C H 0.3850 0.3253 -0.0794 0.037 Uiso 1 1 calc R . .
C12 C 0.60543(15) 0.41504(14) -0.00569(9) 0.0267(3) Uani 1 1 d . . .
H12A H 0.5621 0.4561 -0.0493 0.040 Uiso 1 1 calc R . .
H12B H 0.6655 0.3648 -0.0177 0.040 Uiso 1 1 calc R . .
H12C H 0.6495 0.4661 0.0322 0.040 Uiso 1 1 calc R . .
C13 C 0.23936(14) 0.40381(13) 0.19457(9) 0.0245(3) Uani 1 1 d . . .
H13 H 0.3111 0.3710 0.2320 0.029 Uiso 1 1 calc R . .
C14 C 0.18369(15) 0.49408(19) 0.23202(10) 0.0343(4) Uani 1 1 d . . .
H14A H 0.2404 0.5570 0.2420 0.051 Uiso 1 1 calc R . .
H14B H 0.1721 0.4661 0.2779 0.051 Uiso 1 1 calc R . .
H14C H 0.1030 0.5168 0.2001 0.051 Uiso 1 1 calc R . .
C15 C 0.14226(18) 0.31371(16) 0.16839(12) 0.0379(4) Uani 1 1 d . . .
H15A H 0.0722 0.3428 0.1301 0.057 Uiso 1 1 calc R . .
H15B H 0.1122 0.2882 0.2093 0.057 Uiso 1 1 calc R . .
H15C H 0.1801 0.2524 0.1490 0.057 Uiso 1 1 calc R . .
C16 C 0.56557(12) 0.10167(10) 0.29701(7) 0.0138(2) Uani 1 1 d . . .
C17 C 0.48449(13) 0.07201(11) 0.33879(7) 0.0164(2) Uani 1 1 d . . .
C18 C 0.53116(13) 0.00855(11) 0.40106(7) 0.0186(3) Uani 1 1 d . . .
H18 H 0.4781 -0.0110 0.4305 0.022 Uiso 1 1 calc R . .
C19 C 0.65385(11) -0.02628(19) 0.42046(6) 0.0193(2) Uani 1 1 d . . .
H19 H 0.6852 -0.0676 0.4638 0.023 Uiso 1 1 calc R . .
C20 C 0.73097(12) -0.00104(10) 0.37684(7) 0.0172(3) Uani 1 1 d . . .
H20 H 0.8143 -0.0274 0.3899 0.021 Uiso 1 1 calc R . .
C21 C 0.68875(13) 0.06248(11) 0.31390(7) 0.0146(2) Uani 1 1 d . . .
C22 C 0.34671(14) 0.10103(13) 0.31673(8) 0.0233(3) Uani 1 1 d . . .
H22 H 0.3325 0.1594 0.2786 0.028 Uiso 1 1 calc R . .
C23 C 0.30133(16) 0.14339(15) 0.38035(9) 0.0306(3) Uani 1 1 d . . .
H23A H 0.3049 0.0842 0.4155 0.046 Uiso 1 1 calc R . .
H23B H 0.2153 0.1693 0.3622 0.046 Uiso 1 1 calc R . .
H23C H 0.3547 0.2039 0.4041 0.046 Uiso 1 1 calc R . .
C24 C 0.26840(14) -0.00001(18) 0.28407(10) 0.0378(5) Uani 1 1 d . . .
H24A H 0.2957 -0.0274 0.2426 0.057 Uiso 1 1 calc R . .
H24B H 0.1802 0.0205 0.2676 0.057 Uiso 1 1 calc R . .
H24C H 0.2795 -0.0574 0.3212 0.057 Uiso 1 1 calc R . .
C25 C 0.77349(13) 0.08657(11) 0.26522(8) 0.0184(3) Uani 1 1 d . . .
H25 H 0.7757 0.1678 0.2589 0.022 Uiso 1 1 calc R . .
C26 C 0.90768(14) 0.04744(13) 0.29694(9) 0.0258(3) Uani 1 1 d . . .
H26A H 0.9415 0.0793 0.3454 0.039 Uiso 1 1 calc R . .
H26B H 0.9586 0.0705 0.2650 0.039 Uiso 1 1 calc R . .
H26C H 0.9089 -0.0326 0.3007 0.039 Uiso 1 1 calc R . .
C27 C 0.72693(16) 0.03533(16) 0.18922(9) 0.0304(3) Uani 1 1 d . . .
H27A H 0.7262 -0.0446 0.1937 0.046 Uiso 1 1 calc R . .
H27B H 0.7825 0.0564 0.1596 0.046 Uiso 1 1 calc R . .
H27C H 0.6424 0.0614 0.1659 0.046 Uiso 1 1 calc R . .
C28 C 0.91403(13) 0.59834(12) 0.28678(8) 0.0179(2) Uani 1 1 d . . .
C29 C 0.97100(13) 0.51877(12) 0.33908(8) 0.0168(2) Uani 1 1 d . . .
C30 C 0.93928(13) 0.41341(12) 0.30784(8) 0.0150(2) Uani 1 1 d . . .
C31 C 0.86392(16) 0.42860(15) 0.23483(10) 0.0144(3) Uani 1 1 d . . .
C32 C 0.84787(17) 0.54344(15) 0.22297(10) 0.0166(3) Uani 1 1 d . . .
C33 C 0.94668(15) 0.71852(12) 0.29493(9) 0.0252(3) Uani 1 1 d . . .
H33A H 1.0358 0.7279 0.2995 0.038 Uiso 1 1 calc R . .
H33B H 0.9274 0.7473 0.3386 0.038 Uiso 1 1 calc R . .
H33C H 0.8981 0.7584 0.2520 0.038 Uiso 1 1 calc R . .
C34 C 1.07390(14) 0.54531(14) 0.40636(8) 0.0253(3) Uani 1 1 d . . .
H34A H 1.1466 0.5726 0.3922 0.038 Uiso 1 1 calc R . .
H34B H 1.0969 0.4791 0.4360 0.038 Uiso 1 1 calc R . .
H34C H 1.0451 0.6015 0.4347 0.038 Uiso 1 1 calc R . .
C35 C 0.98791(15) 0.30742(12) 0.34337(8) 0.0228(3) Uani 1 1 d . . .
H35A H 1.0667 0.3202 0.3805 0.034 Uiso 1 1 calc R . .
H35B H 1.0018 0.2566 0.3066 0.034 Uiso 1 1 calc R . .
H35C H 0.9271 0.2759 0.3663 0.034 Uiso 1 1 calc R . .
C36 C 0.82040(15) 0.34232(12) 0.17763(8) 0.0173(3) Uani 1 1 d . . .
H36A H 0.7320 0.3268 0.1719 0.026 Uiso 1 1 calc R . .
H36B H 0.8692 0.2754 0.1923 0.026 Uiso 1 1 calc R . .
H36C H 0.8316 0.3684 0.1312 0.026 Uiso 1 1 calc R . .
C37 C 0.78290(16) 0.59412(13) 0.15124(9) 0.0237(3) Uani 1 1 d . . .
H37A H 0.7904 0.6740 0.1551 0.036 Uiso 1 1 calc R . .
H37B H 0.6946 0.5736 0.1379 0.036 Uiso 1 1 calc R . .
H37C H 0.8212 0.5680 0.1138 0.036 Uiso 1 1 calc R . .
C38 C 0.69040(17) 0.39400(13) 0.44725(8) 0.0201(3) Uani 1 1 d . . .
C39 C 0.58259(14) 0.45831(12) 0.42053(8) 0.0213(4) Uani 1 1 d . . .
C40 C 0.61893(15) 0.56936(14) 0.42540(8) 0.0214(3) Uani 1 1 d . . .
C41 C 0.75029(15) 0.57431(12) 0.45503(8) 0.0187(3) Uani 1 1 d . . .
C42 C 0.79376(12) 0.46538(14) 0.46928(6) 0.0179(3) Uani 1 1 d . . .
C43 C 0.69543(19) 0.27246(14) 0.45960(9) 0.0310(4) Uani 1 1 d . . .
H43A H 0.7000 0.2572 0.5107 0.047 Uiso 1 1 calc R . .
H43B H 0.7693 0.2424 0.4480 0.047 Uiso 1 1 calc R . .
H43C H 0.6203 0.2385 0.4282 0.047 Uiso 1 1 calc R . .
C44 C 0.45127(16) 0.41547(18) 0.39589(10) 0.0350(4) Uani 1 1 d . . .
H44A H 0.4479 0.3536 0.3627 0.053 Uiso 1 1 calc R . .
H44B H 0.3957 0.4737 0.3706 0.053 Uiso 1 1 calc R . .
H44C H 0.4248 0.3912 0.4383 0.053 Uiso 1 1 calc R . .
C45 C 0.53232(17) 0.66641(16) 0.41239(10) 0.0349(4) Uani 1 1 d . . .
H45A H 0.4578 0.6496 0.3729 0.052 Uiso 1 1 calc R . .
H45B H 0.5748 0.7300 0.3989 0.052 Uiso 1 1 calc R . .
H45C H 0.5080 0.6827 0.4569 0.052 Uiso 1 1 calc R . .
C46 C 0.82498(15) 0.67854(13) 0.47482(9) 0.0255(3) Uani 1 1 d . . .
H46A H 0.8363 0.7126 0.4305 0.038 Uiso 1 1 calc R . .
H46B H 0.9066 0.6614 0.5080 0.038 Uiso 1 1 calc R . .
H46C H 0.7804 0.7292 0.4987 0.038 Uiso 1 1 calc R . .
C47 C 0.92026(15) 0.42966(14) 0.51457(8) 0.0281(3) Uani 1 1 d . . .
H47A H 0.9777 0.4920 0.5222 0.042 Uiso 1 1 calc R . .
H47B H 0.9517 0.3711 0.4892 0.042 Uiso 1 1 calc R . .
H47C H 0.9137 0.4026 0.5618 0.042 Uiso 1 1 calc R . .
O1 O 0.60189(10) 0.63888(8) 0.26424(7) 0.0168(2) Uani 1 1 d . . .
C48 C 0.63596(15) 0.75240(12) 0.26176(11) 0.0291(3) Uani 1 1 d . . .
H48A H 0.6883 0.7625 0.2278 0.035 Uiso 1 1 calc R . .
H48B H 0.6834 0.7778 0.3107 0.035 Uiso 1 1 calc R . .
C49 C 0.51617(19) 0.81589(15) 0.23574(13) 0.0243(4) Uani 1 1 d . . .
H49A H 0.5162 0.8592 0.1919 0.029 Uiso 1 1 calc R . .
H49B H 0.5057 0.8665 0.2742 0.029 Uiso 1 1 calc R . .
C50 C 0.41155(14) 0.73155(12) 0.21796(9) 0.0258(3) Uani 1 1 d . . .
H50A H 0.3668 0.7298 0.2562 0.031 Uiso 1 1 calc R . .
H50B H 0.3513 0.7475 0.1705 0.031 Uiso 1 1 calc R . .
C51 C 0.47909(13) 0.62391(11) 0.21530(8) 0.0192(3) Uani 1 1 d . . .
H51A H 0.4354 0.5625 0.2316 0.023 Uiso 1 1 calc R . .
H51B H 0.4843 0.6086 0.1652 0.023 Uiso 1 1 calc R . .
O2 O 0.1212(2) 0.8245(2) 0.06131(18) 0.1047(9) Uani 1 1 d DU A 1
C92 C 0.0157(4) 0.7787(3) 0.0761(3) 0.1101(15) Uani 1 1 d DU A 1
H92A H 0.0396 0.7405 0.1237 0.132 Uiso 1 1 calc R A 1
H92B H -0.0231 0.7247 0.0380 0.132 Uiso 1 1 calc R A 1
C93 C -0.0725(3) 0.8665(3) 0.0778(2) 0.0909(13) Uani 1 1 d DU A 1
H93A H -0.1139 0.8540 0.1169 0.109 Uiso 1 1 calc R A 1
H93B H -0.1369 0.8720 0.0306 0.109 Uiso 1 1 calc R A 1
C94 C 0.0073(2) 0.9694(4) 0.09261(12) 0.0681(9) Uani 1 1 d DU A 1
H94A H -0.0409 1.0353 0.0715 0.082 Uiso 1 1 calc R A 1
H94B H 0.0449 0.9808 0.1454 0.082 Uiso 1 1 calc R A 1
C95 C 0.1040(3) 0.9411(3) 0.0539(2) 0.0803(10) Uani 1 1 d DU A 1
H95A H 0.0751 0.9620 0.0019 0.096 Uiso 1 1 calc R A 1
H95B H 0.1832 0.9798 0.0764 0.096 Uiso 1 1 calc R A 1

loop_
_atom_site_aniso_label
_atom_site_aniso_U_11
_atom_site_aniso_U_22
_atom_site_aniso_U_33
_atom_site_aniso_U_23
_atom_site_aniso_U_13
_atom_site_aniso_U_12
Gd 0.01067(2) 0.01282(2) 0.00973(2) -0.00116(3) 0.00200(2) 0.00028(3)
N1 0.0130(5) 0.0130(5) 0.0135(5) -0.0016(4) 0.0036(4) 0.0012(4)
N2 0.0160(5) 0.0125(4) 0.0106(5) 0.0010(4) 0.0011(4) -0.0011(4)
N3 0.0217(7) 0.0131(6) 0.0099(6) 0.0011(4) 0.0015(5) 0.0011(5)
C1 0.0125(5) 0.0144(5) 0.0097(5) 0.0018(4) 0.0044(4) 0.0030(4)
C2 0.0207(6) 0.0154(6) 0.0121(6) -0.0017(4) 0.0008(5) -0.0025(5)
C3 0.0256(7) 0.0143(6) 0.0115(6) -0.0019(4) 0.0004(5) -0.0025(5)
C4 0.0128(5) 0.0135(5) 0.0126(5) 0.0000(4) 0.0001(4) -0.0006(4)
C5 0.0180(6) 0.0153(5) 0.0105(6) -0.0004(4) 0.0005(5) -0.0008(5)
C6 0.0271(7) 0.0184(5) 0.0131(6) 0.0025(4) 0.0013(5) -0.0013(5)
C7 0.0263(7) 0.0158(6) 0.0210(7) 0.0010(5) -0.0054(6) 0.0039(5)
C8 0.0175(6) 0.0198(6) 0.0261(7) -0.0037(5) -0.0004(6) 0.0052(5)
C9 0.0130(6) 0.0198(5) 0.0182(6) -0.0025(5) 0.0023(5) -0.0001(4)
C10 0.0202(6) 0.0218(6) 0.0127(6) 0.0001(5) 0.0039(5) 0.0010(5)
C11 0.0312(8) 0.0251(7) 0.0177(7) -0.0053(5) 0.0077(6) -0.0007(6)
C12 0.0263(7) 0.0361(8) 0.0197(7) -0.0014(6) 0.0094(6) -0.0062(6)
C13 0.0183(7) 0.0321(8) 0.0257(7) -0.0001(6) 0.0106(6) 0.0004(6)
C14 0.0238(6) 0.0432(13) 0.0419(8) -0.0111(9) 0.0191(6) -0.0005(8)
C15 0.0317(9) 0.0351(9) 0.0549(12) -0.0047(8) 0.0254(9) -0.0094(7)
C16 0.0168(6) 0.0125(5) 0.0108(5) 0.0010(4) 0.0016(4) 0.0013(4)
C17 0.0171(6) 0.0184(6) 0.0133(6) -0.0004(5) 0.0033(5) 0.0018(5)
C18 0.0223(6) 0.0205(6) 0.0132(6) 0.0029(4) 0.0049(5) 0.0004(4)
C19 0.0221(5) 0.0184(6) 0.0151(5) 0.0042(8) 0.0010(4) -0.0017(8)
C20 0.0167(5) 0.0155(8) 0.0166(5) 0.0021(4) -0.0004(4) 0.0014(4)
C21 0.0157(5) 0.0137(5) 0.0133(6) -0.0002(4) 0.0020(4) -0.0012(4)
C22 0.0195(7) 0.0336(8) 0.0174(6) 0.0028(6) 0.0061(5) 0.0093(6)
C23 0.0292(8) 0.0405(9) 0.0266(8) 0.0026(7) 0.0154(7) 0.0092(7)
C24 0.0167(6) 0.0601(16) 0.0350(8) -0.0135(9) 0.0041(6) -0.0016(7)
C25 0.0171(6) 0.0190(6) 0.0199(6) 0.0005(5) 0.0065(5) -0.0023(5)
C26 0.0219(7) 0.0220(7) 0.0352(9) 0.0016(6) 0.0106(6) 0.0015(6)
C27 0.0292(8) 0.0428(9) 0.0231(8) -0.0074(7) 0.0135(6) -0.0071(7)
C28 0.0156(6) 0.0168(6) 0.0229(7) -0.0005(5) 0.0079(5) -0.0021(5)
C29 0.0118(6) 0.0212(6) 0.0170(6) -0.0014(5) 0.0033(5) -0.0004(5)
C30 0.0123(6) 0.0176(6) 0.0147(6) 0.0001(5) 0.0031(5) 0.0016(5)
C31 0.0107(6) 0.0191(7) 0.0147(7) -0.0021(5) 0.0056(5) -0.0016(5)
C32 0.0171(7) 0.0158(7) 0.0169(7) -0.0006(6) 0.0048(6) -0.0009(6)
C33 0.0239(7) 0.0185(6) 0.0337(8) -0.0024(6) 0.0085(6) -0.0055(5)
C34 0.0170(6) 0.0321(8) 0.0238(7) -0.0052(6) 0.0003(5) -0.0035(6)
C35 0.0241(7) 0.0216(6) 0.0206(7) 0.0021(5) 0.0025(5) 0.0063(5)
C36 0.0184(6) 0.0198(7) 0.0149(7) -0.0009(5) 0.0065(5) -0.0003(5)
C37 0.0313(9) 0.0208(7) 0.0185(8) 0.0065(6) 0.0061(6) 0.0015(6)
C38 0.0254(8) 0.0240(7) 0.0120(6) -0.0004(5) 0.0067(6) -0.0035(6)
C39 0.0195(6) 0.0322(12) 0.0141(5) -0.0062(5) 0.0079(5) -0.0058(6)
C40 0.0198(7) 0.0304(8) 0.0144(6) -0.0062(5) 0.0055(5) 0.0039(6)
C41 0.0223(7) 0.0216(6) 0.0122(6) -0.0052(5) 0.0048(5) -0.0009(6)
C42 0.0202(5) 0.0227(10) 0.0098(4) -0.0010(5) 0.0024(4) 0.0029(5)
C43 0.0494(11) 0.0254(7) 0.0190(7) 0.0004(6) 0.0107(7) -0.0074(7)
C44 0.0235(8) 0.0582(12) 0.0265(8) -0.0117(8) 0.0119(7) -0.0124(8)
C45 0.0341(9) 0.0435(10) 0.0268(8) -0.0086(7) 0.0078(7) 0.0177(8)
C46 0.0319(8) 0.0244(7) 0.0196(7) -0.0080(5) 0.0060(6) -0.0051(6)
C47 0.0289(8) 0.0356(8) 0.0159(7) 0.0018(6) -0.0004(6) 0.0044(6)
O1 0.0160(5) 0.0123(5) 0.0208(5) -0.0015(4) 0.0026(4) 0.0004(4)
C48 0.0212(7) 0.0147(6) 0.0471(10) -0.0020(6) 0.0022(7) -0.0009(5)
C49 0.0229(8) 0.0147(7) 0.0336(10) -0.0004(6) 0.0047(7) 0.0029(6)
C50 0.0202(7) 0.0201(6) 0.0331(8) -0.0021(6) 0.0005(6) 0.0058(5)
C51 0.0166(6) 0.0172(6) 0.0207(7) -0.0020(5) -0.0004(5) 0.0014(5)
O2 0.0784(15) 0.0900(17) 0.177(3) 0.0074(17) 0.0886(17) 0.0245(13)
C92 0.086(2) 0.091(3) 0.184(4) 0.045(3) 0.087(3) 0.038(2)
C93 0.0697(19) 0.076(2) 0.152(3) 0.060(2) 0.072(2) 0.0372(16)
C94 0.0426(10) 0.107(2) 0.0478(11) -0.0321(18) -0.0003(9) 0.0222(18)
C95 0.0520(15) 0.081(2) 0.118(3) -0.0247(18) 0.0407(17) -0.0029(13)

loop_
_atom_type_symbol
_atom_type_description
_atom_type_scat_dispersion_real
_atom_type_scat_dispersion_imag
_atom_type_scat_source
C C 0.0033 0.0016 'International Tables Vol C Tables 4.2.6.8 and 6.1.1.4'
H H 0.0000 0.0000 'International Tables Vol C Tables 4.2.6.8 and 6.1.1.4'
N N 0.0061 0.0033 'International Tables Vol C Tables 4.2.6.8 and 6.1.1.4'
O O 0.0106 0.0060 'International Tables Vol C Tables 4.2.6.8 and 6.1.1.4'
Gd Gd -0.1653 3.9035 'International Tables Vol C Tables 4.2.6.8 and 6.1.1.4'

loop_
_geom_angle_atom_site_label_1
_geom_angle_atom_site_label_2
_geom_angle_atom_site_label_3
_geom_angle
_geom_angle_site_symmetry_1
_geom_angle_site_symmetry_3
_geom_angle_publ_flag
N1 Gd O1 97.62(4) . . ?
N1 Gd C30 102.71(5) . . ?
O1 Gd C30 125.91(4) . . ?
N1 Gd C31 85.71(5) . . ?
O1 Gd C31 104.13(5) . . ?
C30 Gd C31 30.80(5) . . ?
N1 Gd C38 89.83(5) . . ?
O1 Gd C38 122.55(5) . . ?
C30 Gd C38 107.19(5) . . ?
C31 Gd C38 133.27(5) . . ?
N1 Gd C42 119.18(5) . . ?
O1 Gd C42 119.76(4) . . ?
C30 Gd C42 92.36(4) . . ?
C31 Gd C42 123.15(5) . . ?
C38 Gd C42 30.22(5) . . ?
N1 Gd C39 84.78(5) . . ?
O1 Gd C39 93.77(4) . . ?
C30 Gd C39 137.25(4) . . ?
C31 Gd C39 160.69(5) . . ?
C38 Gd C39 30.12(5) . . ?
C42 Gd C39 49.66(4) . . ?
N1 Gd C41 134.38(5) . . ?
O1 Gd C41 90.01(4) . . ?
C30 Gd C41 108.71(5) . . ?
C31 Gd C41 135.77(5) . . ?
C38 Gd C41 49.91(4) . . ?
C42 Gd C41 30.11(5) . . ?
C39 Gd C41 49.76(4) . . ?
N1 Gd C40 109.88(5) . . ?
O1 Gd C40 74.78(4) . . ?
C30 Gd C40 138.52(5) . . ?
C31 Gd C40 164.41(5) . . ?
C38 Gd C40 49.59(5) . . ?
C42 Gd C40 49.49(4) . . ?
C39 Gd C40 29.95(5) . . ?
C41 Gd C40 30.09(5) . . ?
N1 Gd C32 102.48(5) . . ?
O1 Gd C32 77.31(5) . . ?
C30 Gd C32 49.62(5) . . ?
C31 Gd C32 30.04(4) . . ?
C38 Gd C32 155.40(6) . . ?
C42 Gd C32 129.79(5) . . ?
C39 Gd C32 169.08(4) . . ?
C41 Gd C32 123.03(5) . . ?
C40 Gd C32 139.43(5) . . ?
N1 Gd C29 132.03(4) . . ?
O1 Gd C29 108.01(4) . . ?
C30 Gd C29 29.91(4) . . ?
C31 Gd C29 49.44(5) . . ?
C38 Gd C29 108.00(5) . . ?
C42 Gd C29 82.05(4) . . ?
C39 Gd C29 131.34(4) . . ?
C41 Gd C29 86.38(4) . . ?
C40 Gd C29 115.58(5) . . ?
C32 Gd C29 48.28(5) . . ?
N1 Gd C28 130.99(4) . . ?
O1 Gd C28 80.37(4) . . ?
C30 Gd C28 48.82(4) . . ?
C31 Gd C28 48.79(5) . . ?
C38 Gd C28 132.56(5) . . ?
C42 Gd C28 103.00(4) . . ?
C39 Gd C28 144.12(4) . . ?
C41 Gd C28 94.61(4) . . ?
C40 Gd C28 116.45(5) . . ?
C32 Gd C28 28.88(5) . . ?
C29 Gd C28 28.89(4) . . ?
C1 N1 Gd 174.57(11) . . ?
C2 N2 C4 121.03(10) . . ?
C2 N2 C1 111.43(10) . . ?
C4 N2 C1 127.17(10) . . ?
C3 N3 C16 119.35(12) . . ?
C3 N3 C1 111.31(12) . . ?
C16 N3 C1 128.19(12) . . ?
N1 C1 N2 129.39(12) . . ?
N1 C1 N3 130.37(12) . . ?
N2 C1 N3 100.22(10) . . ?
C3 C2 N2 108.48(11) . . ?
C2 C3 N3 108.56(12) . . ?
C5 C4 C9 121.51(12) . . ?
C5 C4 N2 119.21(11) . . ?
C9 C4 N2 119.00(12) . . ?
C6 C5 C4 117.94(12) . . ?
C6 C5 C10 119.95(12) . . ?
C4 C5 C10 121.90(12) . . ?
C7 C6 C5 121.07(13) . . ?
C8 C7 C6 120.14(13) . . ?
C7 C8 C9 121.34(13) . . ?
C8 C9 C4 117.85(13) . . ?
C8 C9 C13 121.40(13) . . ?
C4 C9 C13 120.73(12) . . ?
C5 C10 C12 114.02(12) . . ?
C5 C10 C11 109.46(12) . . ?
C12 C10 C11 108.69(12) . . ?
C9 C13 C15 110.83(13) . . ?
C9 C13 C14 113.73(14) . . ?
C15 C13 C14 109.23(13) . . ?
C17 C16 C21 121.38(12) . . ?
C17 C16 N3 118.40(12) . . ?
C21 C16 N3 119.78(12) . . ?
C18 C17 C16 118.52(12) . . ?
C18 C17 C22 118.71(13) . . ?
C16 C17 C22 122.69(12) . . ?
C19 C18 C17 120.77(13) . . ?
C18 C19 C20 120.08(14) . . ?
C19 C20 C21 121.35(13) . . ?
C20 C21 C16 117.73(12) . . ?
C20 C21 C25 120.70(12) . . ?
C16 C21 C25 121.56(12) . . ?
C17 C22 C23 112.77(13) . . ?
C17 C22 C24 110.12(13) . . ?
C23 C22 C24 108.60(14) . . ?
C21 C25 C26 113.61(12) . . ?
C21 C25 C27 113.00(12) . . ?
C26 C25 C27 106.85(13) . . ?
C32 C28 C29 108.17(13) . . ?
C32 C28 C33 127.32(15) . . ?
C29 C28 C33 123.08(13) . . ?
C32 C28 Gd 72.70(9) . . ?
C29 C28 Gd 73.38(8) . . ?
C33 C28 Gd 130.49(10) . . ?
C28 C29 C30 108.25(12) . . ?
C28 C29 C34 123.06(13) . . ?
C30 C29 C34 126.67(13) . . ?
C28 C29 Gd 77.73(8) . . ?
C30 C29 Gd 70.48(8) . . ?
C34 C29 Gd 130.59(10) . . ?
C29 C30 C31 107.72(13) . . ?
C29 C30 C35 125.16(12) . . ?
C31 C30 C35 126.84(14) . . ?
C29 C30 Gd 79.61(8) . . ?
C31 C30 Gd 75.00(9) . . ?
C35 C30 Gd 116.55(9) . . ?
C32 C31 C30 107.33(15) . . ?
C32 C31 C36 125.06(18) . . ?
C30 C31 C36 127.30(15) . . ?
C32 C31 Gd 78.47(13) . . ?
C30 C31 Gd 74.20(9) . . ?
C36 C31 Gd 118.45(11) . . ?
C28 C32 C31 108.51(16) . . ?
C28 C32 C37 127.03(16) . . ?
C31 C32 C37 124.13(18) . . ?
C28 C32 Gd 78.42(10) . . ?
C31 C32 Gd 71.49(13) . . ?
C37 C32 Gd 121.31(12) . . ?
C39 C38 C42 108.04(13) . . ?
C39 C38 C43 126.81(16) . . ?
C42 C38 C43 124.74(16) . . ?
C39 C38 Gd 75.62(8) . . ?
C42 C38 Gd 75.55(8) . . ?
C43 C38 Gd 120.77(10) . . ?
C38 C39 C40 108.07(13) . . ?
C38 C39 C44 125.50(15) . . ?
C40 C39 C44 126.32(15) . . ?
C38 C39 Gd 74.26(8) . . ?
C40 C39 Gd 75.72(8) . . ?
C44 C39 Gd 119.15(10) . . ?
C39 C40 C41 108.27(14) . . ?
C39 C40 C45 125.85(15) . . ?
C41 C40 C45 125.28(16) . . ?
C39 C40 Gd 74.33(8) . . ?
C41 C40 Gd 74.65(8) . . ?
C45 C40 Gd 124.04(11) . . ?
C42 C41 C40 107.36(13) . . ?
C42 C41 C46 127.32(14) . . ?
C40 C41 C46 125.00(14) . . ?
C42 C41 Gd 74.53(7) . . ?
C40 C41 Gd 75.25(8) . . ?
C46 C41 Gd 121.14(10) . . ?
C38 C42 C41 108.24(13) . . ?
C38 C42 C47 123.55(15) . . ?
C41 C42 C47 126.94(14) . . ?
C38 C42 Gd 74.23(8) . . ?
C41 C42 Gd 75.36(8) . . ?
C47 C42 Gd 126.60(9) . . ?
C48 O1 C51 108.21(11) . . ?
C48 O1 Gd 132.59(9) . . ?
C51 O1 Gd 118.78(8) . . ?
O1 C48 C49 106.73(13) . . ?
C48 C49 C50 106.37(14) . . ?
C51 C50 C49 103.62(13) . . ?
O1 C51 C50 105.05(11) . . ?
C92 O2 C95 108.6(2) . . ?
O2 C92 C93 108.5(3) . . ?
C92 C93 C94 104.3(3) . . ?
C95 C94 C93 100.4(3) . . ?
O2 C95 C94 105.9(3) . . ?

loop_
_geom_bond_atom_site_label_1
_geom_bond_atom_site_label_2
_geom_bond_distance
_geom_bond_site_symmetry_2
_geom_bond_publ_flag
Gd N1 2.2388(13) . ?
Gd O1 2.4227(11) . ?
Gd C30 2.6877(13) . ?
Gd C31 2.6980(18) . ?
Gd C38 2.7053(14) . ?
Gd C42 2.7222(12) . ?
Gd C39 2.7228(14) . ?
Gd C41 2.7327(14) . ?
Gd C40 2.7404(14) . ?
Gd C32 2.7878(19) . ?
Gd C29 2.8049(14) . ?
Gd C28 2.8604(14) . ?
N1 C1 1.2640(18) . ?
N2 C2 1.3898(16) . ?
N2 C4 1.4308(16) . ?
N2 C1 1.4411(16) . ?
N3 C3 1.3893(19) . ?
N3 C16 1.4373(18) . ?
N3 C1 1.4440(18) . ?
C2 C3 1.3308(18) . ?
C4 C5 1.4034(18) . ?
C4 C9 1.4120(18) . ?
C5 C6 1.4002(18) . ?
C5 C10 1.5177(19) . ?
C6 C7 1.381(2) . ?
C7 C8 1.381(2) . ?
C8 C9 1.3929(19) . ?
C9 C13 1.513(2) . ?
C10 C12 1.525(2) . ?
C10 C11 1.535(2) . ?
C13 C15 1.530(2) . ?
C13 C14 1.534(2) . ?
C16 C17 1.4055(19) . ?
C16 C21 1.4068(18) . ?
C17 C18 1.3956(18) . ?
C17 C22 1.521(2) . ?
C18 C19 1.384(2) . ?
C19 C20 1.3841(19) . ?
C20 C21 1.3995(18) . ?
C21 C25 1.5227(19) . ?
C22 C23 1.527(2) . ?
C22 C24 1.542(3) . ?
C25 C26 1.530(2) . ?
C25 C27 1.535(2) . ?
C28 C32 1.410(2) . ?
C28 C29 1.414(2) . ?
C28 C33 1.510(2) . ?
C29 C30 1.422(2) . ?
C29 C34 1.507(2) . ?
C30 C31 1.430(2) . ?
C30 C35 1.4935(19) . ?
C31 C32 1.4244(19) . ?
C31 C36 1.500(2) . ?
C32 C37 1.498(2) . ?
C38 C39 1.410(2) . ?
C38 C42 1.415(2) . ?
C38 C43 1.502(2) . ?
C39 C40 1.412(2) . ?
C39 C44 1.505(2) . ?
C40 C41 1.421(2) . ?
C40 C45 1.506(2) . ?
C41 C42 1.417(2) . ?
C41 C46 1.512(2) . ?
C42 C47 1.505(2) . ?
O1 C48 1.4420(18) . ?
O1 C51 1.4444(18) . ?
C48 C49 1.507(2) . ?
C49 C50 1.524(3) . ?
C50 C51 1.523(2) . ?
O2 C92 1.399(4) . ?
O2 C95 1.439(4) . ?
C92 C93 1.462(4) . ?
C93 C94 1.522(5) . ?
C94 C95 1.503(3) . ?

loop_
_geom_torsion_atom_site_label_1
_geom_torsion_atom_site_label_2
_geom_torsion_atom_site_label_3
_geom_torsion_atom_site_label_4
_geom_torsion
_geom_torsion_site_symmetry_1
_geom_torsion_site_symmetry_2
_geom_torsion_site_symmetry_3
_geom_torsion_site_symmetry_4
_geom_torsion_publ_flag
O1 Gd N1 C1 101.2(11) . . . . ?
C30 Gd N1 C1 -28.3(11) . . . . ?
C31 Gd N1 C1 -2.5(11) . . . . ?
C38 Gd N1 C1 -135.9(11) . . . . ?
C42 Gd N1 C1 -128.3(11) . . . . ?
C39 Gd N1 C1 -165.6(11) . . . . ?
C41 Gd N1 C1 -161.2(11) . . . . ?
C40 Gd N1 C1 177.8(11) . . . . ?
C32 Gd N1 C1 22.6(11) . . . . ?
C29 Gd N1 C1 -21.5(12) . . . . ?
C28 Gd N1 C1 17.4(12) . . . . ?
Gd N1 C1 N2 -83.1(11) . . . . ?
Gd N1 C1 N3 94.7(11) . . . . ?
C2 N2 C1 N1 177.46(14) . . . . ?
C4 N2 C1 N1 -9.6(2) . . . . ?
C2 N2 C1 N3 -0.88(14) . . . . ?
C4 N2 C1 N3 172.08(12) . . . . ?
C3 N3 C1 N1 -177.76(14) . . . . ?
C16 N3 C1 N1 14.8(3) . . . . ?
C3 N3 C1 N2 0.56(15) . . . . ?
C16 N3 C1 N2 -166.89(14) . . . . ?
C4 N2 C2 C3 -172.54(12) . . . . ?
C1 N2 C2 C3 0.92(16) . . . . ?
N2 C2 C3 N3 -0.52(17) . . . . ?
C16 N3 C3 C2 168.65(13) . . . . ?
C1 N3 C3 C2 -0.06(18) . . . . ?
C2 N2 C4 C5 -81.26(16) . . . . ?
C1 N2 C4 C5 106.39(15) . . . . ?
C2 N2 C4 C9 92.77(15) . . . . ?
C1 N2 C4 C9 -79.58(17) . . . . ?
C9 C4 C5 C6 4.43(19) . . . . ?
N2 C4 C5 C6 178.30(12) . . . . ?
C9 C4 C5 C10 -170.36(12) . . . . ?
N2 C4 C5 C10 3.51(18) . . . . ?
C4 C5 C6 C7 -2.30(19) . . . . ?
C10 C5 C6 C7 172.60(13) . . . . ?
C5 C6 C7 C8 -1.0(2) . . . . ?
C6 C7 C8 C9 2.2(2) . . . . ?
C7 C8 C9 C4 -0.1(2) . . . . ?
C7 C8 C9 C13 -178.77(14) . . . . ?
C5 C4 C9 C8 -3.24(19) . . . . ?
N2 C4 C9 C8 -177.13(11) . . . . ?
C5 C4 C9 C13 175.40(12) . . . . ?
N2 C4 C9 C13 1.52(19) . . . . ?
C6 C5 C10 C12 42.13(17) . . . . ?
C4 C5 C10 C12 -143.18(13) . . . . ?
C6 C5 C10 C11 -79.85(15) . . . . ?
C4 C5 C10 C11 94.84(15) . . . . ?
C8 C9 C13 C15 96.40(17) . . . . ?
C4 C9 C13 C15 -82.20(17) . . . . ?
C8 C9 C13 C14 -27.12(19) . . . . ?
C4 C9 C13 C14 154.28(13) . . . . ?
C3 N3 C16 C17 -68.08(18) . . . . ?
C1 N3 C16 C17 98.50(18) . . . . ?
C3 N3 C16 C21 104.41(17) . . . . ?
C1 N3 C16 C21 -89.02(19) . . . . ?
C21 C16 C17 C18 4.51(19) . . . . ?
N3 C16 C17 C18 176.86(12) . . . . ?
C21 C16 C17 C22 -172.13(13) . . . . ?
N3 C16 C17 C22 0.2(2) . . . . ?
C16 C17 C18 C19 -1.3(2) . . . . ?
C22 C17 C18 C19 175.48(15) . . . . ?
C17 C18 C19 C20 -1.9(3) . . . . ?
C18 C19 C20 C21 2.0(2) . . . . ?
C19 C20 C21 C16 1.1(2) . . . . ?
C19 C20 C21 C25 -178.09(14) . . . . ?
C17 C16 C21 C20 -4.40(19) . . . . ?
N3 C16 C21 C20 -176.65(12) . . . . ?
C17 C16 C21 C25 174.81(12) . . . . ?
N3 C16 C21 C25 2.55(19) . . . . ?
C18 C17 C22 C23 47.43(19) . . . . ?
C16 C17 C22 C23 -135.93(15) . . . . ?
C18 C17 C22 C24 -74.05(17) . . . . ?
C16 C17 C22 C24 102.58(16) . . . . ?
C20 C21 C25 C26 -7.00(18) . . . . ?
C16 C21 C25 C26 173.82(12) . . . . ?
C20 C21 C25 C27 114.95(15) . . . . ?
C16 C21 C25 C27 -64.24(17) . . . . ?
N1 Gd C28 C32 10.58(12) . . . . ?
O1 Gd C28 C32 -81.17(10) . . . . ?
C30 Gd C28 C32 78.69(10) . . . . ?
C31 Gd C28 C32 37.36(9) . . . . ?
C38 Gd C28 C32 153.02(10) . . . . ?
C42 Gd C28 C32 160.30(10) . . . . ?
C39 Gd C28 C32 -164.23(9) . . . . ?
C41 Gd C28 C32 -170.40(10) . . . . ?
C40 Gd C28 C32 -148.73(9) . . . . ?
C29 Gd C28 C32 115.71(13) . . . . ?
N1 Gd C28 C29 -105.13(9) . . . . ?
O1 Gd C28 C29 163.11(9) . . . . ?
C30 Gd C28 C29 -37.02(8) . . . . ?
C31 Gd C28 C29 -78.35(9) . . . . ?
C38 Gd C28 C29 37.31(10) . . . . ?
C42 Gd C28 C29 44.59(9) . . . . ?
C39 Gd C28 C29 80.06(11) . . . . ?
C41 Gd C28 C29 73.89(8) . . . . ?
C40 Gd C28 C29 95.56(9) . . . . ?
C32 Gd C28 C29 -115.71(13) . . . . ?
N1 Gd C28 C33 135.26(13) . . . . ?
O1 Gd C28 C33 43.50(13) . . . . ?
C30 Gd C28 C33 -156.63(15) . . . . ?
C31 Gd C28 C33 162.04(16) . . . . ?
C38 Gd C28 C33 -82.31(15) . . . . ?
C42 Gd C28 C33 -75.02(14) . . . . ?
C39 Gd C28 C33 -39.55(17) . . . . ?
C41 Gd C28 C33 -45.72(14) . . . . ?
C40 Gd C28 C33 -24.05(15) . . . . ?
C32 Gd C28 C33 124.68(18) . . . . ?
C29 Gd C28 C33 -119.61(17) . . . . ?
C32 C28 C29 C30 -0.46(17) . . . . ?
C33 C28 C29 C30 -167.69(13) . . . . ?
Gd C28 C29 C30 64.42(10) . . . . ?
C32 C28 C29 C34 164.36(14) . . . . ?
C33 C28 C29 C34 -2.9(2) . . . . ?
Gd C28 C29 C34 -130.77(14) . . . . ?
C32 C28 C29 Gd -64.87(11) . . . . ?
C33 C28 C29 Gd 127.90(13) . . . . ?
N1 Gd C29 C28 101.21(9) . . . . ?
O1 Gd C29 C28 -17.52(9) . . . . ?
C30 Gd C29 C28 114.66(12) . . . . ?
C31 Gd C29 C28 75.89(9) . . . . ?
C38 Gd C29 C28 -152.00(8) . . . . ?
C42 Gd C29 C28 -136.32(9) . . . . ?
C39 Gd C29 C28 -129.75(8) . . . . ?
C41 Gd C29 C28 -106.35(8) . . . . ?
C40 Gd C29 C28 -98.88(9) . . . . ?
C32 Gd C29 C28 35.66(8) . . . . ?
N1 Gd C29 C30 -13.45(10) . . . . ?
O1 Gd C29 C30 -132.18(8) . . . . ?
C31 Gd C29 C30 -38.77(8) . . . . ?
C38 Gd C29 C30 93.34(8) . . . . ?
C42 Gd C29 C30 109.03(8) . . . . ?
C39 Gd C29 C30 115.60(8) . . . . ?
C41 Gd C29 C30 138.99(8) . . . . ?
C40 Gd C29 C30 146.46(8) . . . . ?
C32 Gd C29 C30 -79.00(9) . . . . ?
C28 Gd C29 C30 -114.66(12) . . . . ?
N1 Gd C29 C34 -135.50(13) . . . . ?
O1 Gd C29 C34 105.77(13) . . . . ?
C30 Gd C29 C34 -122.05(16) . . . . ?
C31 Gd C29 C34 -160.82(16) . . . . ?
C38 Gd C29 C34 -28.71(14) . . . . ?
C42 Gd C29 C34 -13.02(13) . . . . ?
C39 Gd C29 C34 -6.45(16) . . . . ?
C41 Gd C29 C34 16.94(13) . . . . ?
C40 Gd C29 C34 24.41(15) . . . . ?
C32 Gd C29 C34 158.95(16) . . . . ?
C28 Gd C29 C34 123.29(17) . . . . ?
C28 C29 C30 C31 1.19(16) . . . . ?
C34 C29 C30 C31 -162.93(14) . . . . ?
Gd C29 C30 C31 70.44(10) . . . . ?
C28 C29 C30 C35 175.49(13) . . . . ?
C34 C29 C30 C35 11.4(2) . . . . ?
Gd C29 C30 C35 -115.26(14) . . . . ?
C28 C29 C30 Gd -69.25(10) . . . . ?
C34 C29 C30 Gd 126.63(15) . . . . ?
N1 Gd C30 C29 169.80(8) . . . . ?
O1 Gd C30 C29 60.47(9) . . . . ?
C31 Gd C30 C29 111.69(13) . . . . ?
C38 Gd C30 C29 -96.38(8) . . . . ?
C42 Gd C30 C29 -69.57(8) . . . . ?
C39 Gd C30 C29 -94.08(10) . . . . ?
C41 Gd C30 C29 -43.74(9) . . . . ?
C40 Gd C30 C29 -48.80(11) . . . . ?
C32 Gd C30 C29 74.13(9) . . . . ?
C28 Gd C30 C29 35.69(8) . . . . ?
N1 Gd C30 C31 58.12(10) . . . . ?
O1 Gd C30 C31 -51.22(11) . . . . ?
C38 Gd C30 C31 151.94(9) . . . . ?
C42 Gd C30 C31 178.75(10) . . . . ?
C39 Gd C30 C31 154.24(9) . . . . ?
C41 Gd C30 C31 -155.43(9) . . . . ?
C40 Gd C30 C31 -160.48(9) . . . . ?
C32 Gd C30 C31 -37.56(8) . . . . ?
C29 Gd C30 C31 -111.69(13) . . . . ?
C28 Gd C30 C31 -76.00(10) . . . . ?
N1 Gd C30 C35 -65.94(11) . . . . ?
O1 Gd C30 C35 -175.28(9) . . . . ?
C31 Gd C30 C35 -124.05(16) . . . . ?
C38 Gd C30 C35 27.88(12) . . . . ?
C42 Gd C30 C35 54.69(11) . . . . ?
C39 Gd C30 C35 30.18(14) . . . . ?
C41 Gd C30 C35 80.52(11) . . . . ?
C40 Gd C30 C35 75.46(13) . . . . ?
C32 Gd C30 C35 -161.62(13) . . . . ?
C29 Gd C30 C35 124.26(13) . . . . ?
C28 Gd C30 C35 159.95(13) . . . . ?
C29 C30 C31 C32 -1.5(2) . . . . ?
C35 C30 C31 C32 -175.64(16) . . . . ?
Gd C30 C31 C32 72.19(16) . . . . ?
C29 C30 C31 C36 172.35(15) . . . . ?
C35 C30 C31 C36 -1.8(3) . . . . ?
Gd C30 C31 C36 -114.01(17) . . . . ?
C29 C30 C31 Gd -73.64(10) . . . . ?
C35 C30 C31 Gd 112.17(14) . . . . ?
N1 Gd C31 C32 124.22(12) . . . . ?
O1 Gd C31 C32 27.44(12) . . . . ?
C30 Gd C31 C32 -111.94(15) . . . . ?
C38 Gd C31 C32 -150.05(11) . . . . ?
C42 Gd C31 C32 -113.43(12) . . . . ?
C39 Gd C31 C32 -175.12(12) . . . . ?
C41 Gd C31 C32 -77.56(14) . . . . ?
C40 Gd C31 C32 -56.5(3) . . . . ?
C29 Gd C31 C32 -74.35(11) . . . . ?
C28 Gd C31 C32 -35.83(10) . . . . ?
N1 Gd C31 C30 -123.84(10) . . . . ?
O1 Gd C31 C30 139.38(9) . . . . ?
C38 Gd C31 C30 -38.11(12) . . . . ?
C42 Gd C31 C30 -1.49(12) . . . . ?
C39 Gd C31 C30 -63.18(17) . . . . ?
C41 Gd C31 C30 34.38(13) . . . . ?
C40 Gd C31 C30 55.4(2) . . . . ?
C32 Gd C31 C30 111.94(15) . . . . ?
C29 Gd C31 C30 37.58(9) . . . . ?
C28 Gd C31 C30 76.11(10) . . . . ?
N1 Gd C31 C36 0.42(12) . . . . ?
O1 Gd C31 C36 -96.36(12) . . . . ?
C30 Gd C31 C36 124.26(18) . . . . ?
C38 Gd C31 C36 86.15(14) . . . . ?
C42 Gd C31 C36 122.77(12) . . . . ?
C39 Gd C31 C36 61.1(2) . . . . ?
C41 Gd C31 C36 158.64(10) . . . . ?
C40 Gd C31 C36 179.66(15) . . . . ?
C32 Gd C31 C36 -123.8(2) . . . . ?
C29 Gd C31 C36 161.84(16) . . . . ?
C28 Gd C31 C36 -159.63(15) . . . . ?
C29 C28 C32 C31 -0.5(2) . . . . ?
C33 C28 C32 C31 166.08(16) . . . . ?
Gd C28 C32 C31 -65.77(16) . . . . ?
C29 C28 C32 C37 -174.02(17) . . . . ?
C33 C28 C32 C37 -7.5(3) . . . . ?
Gd C28 C32 C37 120.66(19) . . . . ?
C29 C28 C32 Gd 65.32(10) . . . . ?
C33 C28 C32 Gd -128.15(15) . . . . ?
C30 C31 C32 C28 1.2(2) . . . . ?
C36 C31 C32 C28 -172.80(13) . . . . ?
Gd C31 C32 C28 70.41(14) . . . . ?
C30 C31 C32 C37 174.98(14) . . . . ?
C36 C31 C32 C37 1.0(3) . . . . ?
Gd C31 C32 C37 -115.80(19) . . . . ?
C30 C31 C32 Gd -69.23(12) . . . . ?
C36 C31 C32 Gd 116.79(19) . . . . ?
N1 Gd C32 C28 -171.84(9) . . . . ?
O1 Gd C32 C28 93.03(9) . . . . ?
C30 Gd C32 C28 -75.66(10) . . . . ?
C31 Gd C32 C28 -114.23(16) . . . . ?
C38 Gd C32 C28 -53.40(17) . . . . ?
C42 Gd C32 C28 -25.31(12) . . . . ?
C39 Gd C32 C28 57.2(3) . . . . ?
C41 Gd C32 C28 11.44(12) . . . . ?
C40 Gd C32 C28 45.60(13) . . . . ?
C29 Gd C32 C28 -35.67(8) . . . . ?
N1 Gd C32 C31 -57.62(12) . . . . ?
O1 Gd C32 C31 -152.74(12) . . . . ?
C30 Gd C32 C31 38.57(10) . . . . ?
C38 Gd C32 C31 60.82(18) . . . . ?
C42 Gd C32 C31 88.92(13) . . . . ?
C39 Gd C32 C31 171.5(2) . . . . ?
C41 Gd C32 C31 125.66(11) . . . . ?
C40 Gd C32 C31 159.83(10) . . . . ?
C29 Gd C32 C31 78.55(12) . . . . ?
C28 Gd C32 C31 114.23(16) . . . . ?
N1 Gd C32 C37 61.65(14) . . . . ?
O1 Gd C32 C37 -33.47(13) . . . . ?
C30 Gd C32 C37 157.83(16) . . . . ?
C31 Gd C32 C37 119.3(2) . . . . ?
C38 Gd C32 C37 -179.91(11) . . . . ?
C42 Gd C32 C37 -151.81(12) . . . . ?
C39 Gd C32 C37 -69.3(3) . . . . ?
C41 Gd C32 C37 -115.07(13) . . . . ?
C40 Gd C32 C37 -80.90(15) . . . . ?
C29 Gd C32 C37 -162.18(16) . . . . ?
C28 Gd C32 C37 -126.51(19) . . . . ?
N1 Gd C38 C39 -79.84(9) . . . . ?
O1 Gd C38 C39 19.10(10) . . . . ?
C30 Gd C38 C39 176.89(8) . . . . ?
C31 Gd C38 C39 -163.79(8) . . . . ?
C42 Gd C38 C39 113.34(13) . . . . ?
C41 Gd C38 C39 76.61(9) . . . . ?
C40 Gd C38 C39 36.84(8) . . . . ?
C32 Gd C38 C39 159.31(11) . . . . ?
C29 Gd C38 C39 145.48(8) . . . . ?
C28 Gd C38 C39 127.55(9) . . . . ?
N1 Gd C38 C42 166.81(9) . . . . ?
O1 Gd C38 C42 -94.25(10) . . . . ?
C30 Gd C38 C42 63.55(10) . . . . ?
C31 Gd C38 C42 82.87(11) . . . . ?
C39 Gd C38 C42 -113.34(13) . . . . ?
C41 Gd C38 C42 -36.73(9) . . . . ?
C40 Gd C38 C42 -76.50(10) . . . . ?
C32 Gd C38 C42 45.97(16) . . . . ?
C29 Gd C38 C42 32.14(10) . . . . ?
C28 Gd C38 C42 14.21(12) . . . . ?
N1 Gd C38 C43 44.71(14) . . . . ?
O1 Gd C38 C43 143.65(13) . . . . ?
C30 Gd C38 C43 -58.55(15) . . . . ?
C31 Gd C38 C43 -39.24(17) . . . . ?
C42 Gd C38 C43 -122.10(19) . . . . ?
C39 Gd C38 C43 124.56(18) . . . . ?
C41 Gd C38 C43 -158.84(16) . . . . ?
C40 Gd C38 C43 161.40(16) . . . . ?
C32 Gd C38 C43 -76.13(19) . . . . ?
C29 Gd C38 C43 -89.96(14) . . . . ?
C28 Gd C38 C43 -107.89(14) . . . . ?
C42 C38 C39 C40 0.44(16) . . . . ?
C43 C38 C39 C40 173.30(14) . . . . ?
Gd C38 C39 C40 -68.80(10) . . . . ?
C42 C38 C39 C44 -175.89(13) . . . . ?
C43 C38 C39 C44 -3.0(2) . . . . ?
Gd C38 C39 C44 114.86(14) . . . . ?
C42 C38 C39 Gd 69.24(10) . . . . ?
C43 C38 C39 Gd -117.89(15) . . . . ?
N1 Gd C39 C38 98.73(9) . . . . ?
O1 Gd C39 C38 -163.96(9) . . . . ?
C30 Gd C39 C38 -4.38(12) . . . . ?
C31 Gd C39 C38 37.93(17) . . . . ?
C42 Gd C39 C38 -37.32(9) . . . . ?
C41 Gd C39 C38 -77.14(9) . . . . ?
C40 Gd C39 C38 -113.85(13) . . . . ?
C32 Gd C39 C38 -129.1(3) . . . . ?
C29 Gd C39 C38 -45.87(11) . . . . ?
C28 Gd C39 C38 -85.21(11) . . . . ?
N1 Gd C39 C40 -147.43(9) . . . . ?
O1 Gd C39 C40 -50.11(9) . . . . ?
C30 Gd C39 C40 109.47(10) . . . . ?
C31 Gd C39 C40 151.78(13) . . . . ?
C38 Gd C39 C40 113.85(13) . . . . ?
C42 Gd C39 C40 76.52(10) . . . . ?
C41 Gd C39 C40 36.71(8) . . . . ?
C32 Gd C39 C40 -15.2(3) . . . . ?
C29 Gd C39 C40 67.98(11) . . . . ?
C28 Gd C39 C40 28.64(13) . . . . ?
N1 Gd C39 C44 -23.52(13) . . . . ?
O1 Gd C39 C44 73.79(13) . . . . ?
C30 Gd C39 C44 -126.63(13) . . . . ?
C31 Gd C39 C44 -84.32(18) . . . . ?
C38 Gd C39 C44 -122.25(17) . . . . ?
C42 Gd C39 C44 -159.57(16) . . . . ?
C41 Gd C39 C44 160.61(16) . . . . ?
C40 Gd C39 C44 123.90(18) . . . . ?
C32 Gd C39 C44 108.7(3) . . . . ?
C29 Gd C39 C44 -168.12(12) . . . . ?
C28 Gd C39 C44 152.54(12) . . . . ?
C38 C39 C40 C41 0.28(17) . . . . ?
C44 C39 C40 C41 176.57(14) . . . . ?
Gd C39 C40 C41 -67.54(10) . . . . ?
C38 C39 C40 C45 -171.21(14) . . . . ?
C44 C39 C40 C45 5.1(2) . . . . ?
Gd C39 C40 C45 120.97(15) . . . . ?
C38 C39 C40 Gd 67.82(10) . . . . ?
C44 C39 C40 Gd -115.89(15) . . . . ?
N1 Gd C40 C39 34.76(10) . . . . ?
O1 Gd C40 C39 127.49(9) . . . . ?
C30 Gd C40 C39 -104.92(10) . . . . ?
C31 Gd C40 C39 -144.43(17) . . . . ?
C38 Gd C40 C39 -37.07(9) . . . . ?
C42 Gd C40 C39 -77.14(10) . . . . ?
C41 Gd C40 C39 -114.49(14) . . . . ?
C32 Gd C40 C39 175.62(9) . . . . ?
C29 Gd C40 C39 -129.50(9) . . . . ?
C28 Gd C40 C39 -161.72(8) . . . . ?
N1 Gd C40 C41 149.25(9) . . . . ?
O1 Gd C40 C41 -118.01(10) . . . . ?
C30 Gd C40 C41 9.58(13) . . . . ?
C31 Gd C40 C41 -29.9(2) . . . . ?
C38 Gd C40 C41 77.43(9) . . . . ?
C42 Gd C40 C41 37.35(9) . . . . ?
C39 Gd C40 C41 114.49(14) . . . . ?
C32 Gd C40 C41 -69.89(11) . . . . ?
C29 Gd C40 C41 -15.00(11) . . . . ?
C28 Gd C40 C41 -47.22(10) . . . . ?
N1 Gd C40 C45 -88.24(15) . . . . ?
O1 Gd C40 C45 4.49(14) . . . . ?
C30 Gd C40 C45 132.08(13) . . . . ?
C31 Gd C40 C45 92.6(2) . . . . ?
C38 Gd C40 C45 -160.07(16) . . . . ?
C42 Gd C40 C45 159.86(17) . . . . ?
C39 Gd C40 C45 -123.00(18) . . . . ?
C41 Gd C40 C45 122.51(19) . . . . ?
C32 Gd C40 C45 52.61(17) . . . . ?
C29 Gd C40 C45 107.50(14) . . . . ?
C28 Gd C40 C45 75.28(15) . . . . ?
C39 C40 C41 C42 -0.88(16) . . . . ?
C45 C40 C41 C42 170.67(14) . . . . ?
Gd C40 C41 C42 -68.21(9) . . . . ?
C39 C40 C41 C46 -174.74(14) . . . . ?
C45 C40 C41 C46 -3.2(2) . . . . ?
Gd C40 C41 C46 117.94(14) . . . . ?
C39 C40 C41 Gd 67.33(10) . . . . ?
C45 C40 C41 Gd -121.12(15) . . . . ?
N1 Gd C41 C42 70.86(10) . . . . ?
O1 Gd C41 C42 171.56(8) . . . . ?
C30 Gd C41 C42 -60.18(9) . . . . ?
C31 Gd C41 C42 -77.95(11) . . . . ?
C38 Gd C41 C42 36.88(9) . . . . ?
C39 Gd C41 C42 76.63(9) . . . . ?
C40 Gd C41 C42 113.14(13) . . . . ?
C32 Gd C41 C42 -113.62(9) . . . . ?
C29 Gd C41 C42 -80.39(9) . . . . ?
C28 Gd C41 C42 -108.10(9) . . . . ?
N1 Gd C41 C40 -42.28(12) . . . . ?
O1 Gd C41 C40 58.42(9) . . . . ?
C30 Gd C41 C40 -173.32(9) . . . . ?
C31 Gd C41 C40 168.91(9) . . . . ?
C38 Gd C41 C40 -76.27(10) . . . . ?
C42 Gd C41 C40 -113.14(13) . . . . ?
C39 Gd C41 C40 -36.52(10) . . . . ?
C32 Gd C41 C40 133.24(9) . . . . ?
C29 Gd C41 C40 166.47(10) . . . . ?
C28 Gd C41 C40 138.75(9) . . . . ?
N1 Gd C41 C46 -164.55(10) . . . . ?
O1 Gd C41 C46 -63.85(12) . . . . ?
C30 Gd C41 C46 64.41(12) . . . . ?
C31 Gd C41 C46 46.64(15) . . . . ?
C38 Gd C41 C46 161.47(14) . . . . ?
C42 Gd C41 C46 124.59(16) . . . . ?
C39 Gd C41 C46 -158.78(14) . . . . ?
C40 Gd C41 C46 -122.27(16) . . . . ?
C32 Gd C41 C46 10.97(14) . . . . ?
C29 Gd C41 C46 44.20(12) . . . . ?
C28 Gd C41 C46 16.49(12) . . . . ?
C39 C38 C42 C41 -0.99(15) . . . . ?
C43 C38 C42 C41 -174.04(14) . . . . ?
Gd C38 C42 C41 68.30(9) . . . . ?
C39 C38 C42 C47 166.92(13) . . . . ?
C43 C38 C42 C47 -6.1(2) . . . . ?
Gd C38 C42 C47 -123.78(13) . . . . ?
C39 C38 C42 Gd -69.29(10) . . . . ?
C43 C38 C42 Gd 117.66(15) . . . . ?
C40 C41 C42 C38 1.15(15) . . . . ?
C46 C41 C42 C38 174.82(14) . . . . ?
Gd C41 C42 C38 -67.55(9) . . . . ?
C40 C41 C42 C47 -166.24(13) . . . . ?
C46 C41 C42 C47 7.4(2) . . . . ?
Gd C41 C42 C47 125.06(14) . . . . ?
C40 C41 C42 Gd 68.70(10) . . . . ?
C46 C41 C42 Gd -117.63(15) . . . . ?
N1 Gd C42 C38 -15.14(11) . . . . ?
O1 Gd C42 C38 104.47(10) . . . . ?
C30 Gd C42 C38 -121.12(10) . . . . ?
C31 Gd C42 C38 -120.36(10) . . . . ?
C39 Gd C42 C38 37.19(9) . . . . ?
C41 Gd C42 C38 114.20(13) . . . . ?
C40 Gd C42 C38 76.87(10) . . . . ?
C32 Gd C42 C38 -157.07(9) . . . . ?
C29 Gd C42 C38 -149.28(10) . . . . ?
C28 Gd C42 C38 -169.30(9) . . . . ?
N1 Gd C42 C41 -129.35(9) . . . . ?
O1 Gd C42 C41 -9.73(10) . . . . ?
C30 Gd C42 C41 124.67(9) . . . . ?
C31 Gd C42 C41 125.44(9) . . . . ?
C38 Gd C42 C41 -114.20(13) . . . . ?
C39 Gd C42 C41 -77.01(9) . . . . ?
C40 Gd C42 C41 -37.33(9) . . . . ?
C32 Gd C42 C41 88.72(10) . . . . ?
C29 Gd C42 C41 96.52(9) . . . . ?
C28 Gd C42 C41 76.49(9) . . . . ?
N1 Gd C42 C47 105.23(14) . . . . ?
O1 Gd C42 C47 -135.15(13) . . . . ?
C30 Gd C42 C47 -0.75(14) . . . . ?
C31 Gd C42 C47 0.02(16) . . . . ?
C38 Gd C42 C47 120.38(19) . . . . ?
C39 Gd C42 C47 157.57(17) . . . . ?
C41 Gd C42 C47 -125.42(18) . . . . ?
C40 Gd C42 C47 -162.75(17) . . . . ?
C32 Gd C42 C47 -36.70(17) . . . . ?
C29 Gd C42 C47 -28.90(14) . . . . ?
C28 Gd C42 C47 -48.93(15) . . . . ?
N1 Gd O1 C48 -163.36(15) . . . . ?
C30 Gd O1 C48 -51.59(16) . . . . ?
C31 Gd O1 C48 -75.89(15) . . . . ?
C38 Gd O1 C48 101.94(15) . . . . ?
C42 Gd O1 C48 66.62(15) . . . . ?
C39 Gd O1 C48 111.41(14) . . . . ?
C41 Gd O1 C48 61.75(15) . . . . ?
C40 Gd O1 C48 88.03(15) . . . . ?
C32 Gd O1 C48 -62.21(14) . . . . ?
C29 Gd O1 C48 -24.44(15) . . . . ?
C28 Gd O1 C48 -32.93(14) . . . . ?
N1 Gd O1 C51 8.28(10) . . . . ?
C30 Gd O1 C51 120.06(10) . . . . ?
C31 Gd O1 C51 95.75(11) . . . . ?
C38 Gd O1 C51 -86.41(11) . . . . ?
C42 Gd O1 C51 -121.74(10) . . . . ?
C39 Gd O1 C51 -76.95(10) . . . . ?
C41 Gd O1 C51 -126.60(10) . . . . ?
C40 Gd O1 C51 -100.33(11) . . . . ?
C32 Gd O1 C51 109.43(11) . . . . ?
C29 Gd O1 C51 147.20(10) . . . . ?
C28 Gd O1 C51 138.72(11) . . . . ?
C51 O1 C48 C49 22.98(19) . . . . ?
Gd O1 C48 C49 -164.72(12) . . . . ?
O1 C48 C49 C50 -4.1(2) . . . . ?
C48 C49 C50 C51 -14.8(2) . . . . ?
C48 O1 C51 C50 -32.55(16) . . . . ?
Gd O1 C51 C50 153.92(10) . . . . ?
C49 C50 C51 O1 28.51(17) . . . . ?
C95 O2 C92 C93 0.6(5) . . . . ?
O2 C92 C93 C94 -21.8(5) . . . . ?
C92 C93 C94 C95 32.8(4) . . . . ?
C92 O2 C95 C94 21.3(4) . . . . ?
C93 C94 C95 O2 -33.0(3) . . . . ?
